data_1534041
loop_
_publ_author_name
'Pomjakushin, V.Yu.'
'Balagurov, A.M.'
'Elzhov, T.V.'
'Sheptyakov, D.V.'
'Fischer, P.'
'Lobanov, M.V.'
'Yushankhai, V.Yu.'
'Rozova, M.G.'
'Khomskii, D.I.'
'Antipov, E.V.'
'Abakumov, A.M.'
'Billinge, S.J.L.'

_publ_section_title
;
 Atomic and magnetic structures, disorder effects and unconventional
 superexchange interactions in A2 Mn Ga O5+d (A= Sr, Ca) oxides of layered
 brownmillerite-type structure
;
_journal_name_full 'Physical Review, Serie 3. B - Condensed Matter (18,1978-)'
_journal_page_first 184412-1
_journal_page_last 184412-13
_journal_volume 66
_journal_year 2002
_chemical_formula_sum 'Ga Mn O5.57 Sr2'
_chemical_name_systematic 'Sr2 Ga Mn O5.57'
_space_group_IT_number 123
_symmetry_space_group_name_Hall '-P 4 2'
_symmetry_space_group_name_H-M 'P 4/m m m'
_cell_angle_alpha 90
_cell_angle_beta 90
_cell_angle_gamma 90
_cell_formula_units_Z 1
_cell_length_a 3.8007
_cell_length_b 3.8007
_cell_length_c 7.9602
_cell_volume 114.988
_citation_journal_id_ASTM PRBMDO
_cod_data_source_file Pomjakushin_PRBMDO_2002_619.cif
_cod_data_source_block Ga1Mn1O5.57Sr2
_cod_original_cell_volume 114.9876
_cod_original_formula_sum 'Ga1 Mn1 O5.57 Sr2'
_cod_database_code 1534041

loop_
_symmetry_equiv_pos_as_xyz
x,y,z
-y,x,z
-x,-y,z
y,-x,z
x,-y,-z
y,x,-z
-x,y,-z
-y,-x,-z
-x,-y,-z
y,-x,-z
x,y,-z
-y,x,-z
-x,y,z
-y,-x,z
x,-y,z
y,x,z

loop_
_atom_site_label
_atom_site_type_symbol
_atom_site_fract_x
_atom_site_fract_y
_atom_site_fract_z
_atom_site_occupancy
_atom_site_U_iso_or_equiv
O2 O-2 0 0 0.2457 1 0.0
O3 O-2 0.5 0.09 0.5 0.3925 0.0
Ga1 Ga+3 0.054 0 0.5 0.25 0.0
Sr1 Sr+2 0.5 0.5 0.2347 1 0.0
O1 O-2 0.5 0 0 1 0.0
Mn1 Mn+4 0 0 0 1 0.0
